data_7212425
loop_
_publ_author_name
'Zheng, Yue-Qing'
'Zhang, Jie'
'Liu, Ji-Yong'

_publ_section_title
;
 New Zn(ii) coordination polymers with 1,3-bis(4-pyridyl)-propane:
 syntheses, crystal structures and properties
;
_journal_issue 10
_journal_name_full CrystEngComm
_journal_page_first 2740
_journal_paper_doi 10.1039/b927448k
_journal_volume 12
_journal_year 2010
_chemical_absolute_configuration ad
_chemical_formula_moiety 'C17 H14 N2 O4 Zn'
_chemical_formula_sum 'C17 H14 N2 O4 Zn'
_chemical_formula_weight 375.68
_chemical_name_systematic
;
?
;
_space_group_IT_number 20
_symmetry_cell_setting orthorhombic
_symmetry_space_group_name_Hall 'C 2c 2'
_symmetry_space_group_name_H-M 'C 2 2 21'
_atom_sites_solution_hydrogens geom
_atom_sites_solution_primary direct
_atom_sites_solution_secondary difmap
_audit_creation_method SHELXL-97
_cell_angle_alpha 90.00
_cell_angle_beta 90.00
_cell_angle_gamma 90.00
_cell_formula_units_Z 8
_cell_length_a 10.504(2)
_cell_length_b 15.411(3)
_cell_length_c 20.264(4)
_cell_measurement_reflns_used 16103
_cell_measurement_temperature 293(2)
_cell_measurement_theta_max 27.42
_cell_measurement_theta_min 3.09
_cell_volume 3280.3(11)
_computing_cell_refinement RAPID-AUTO
_computing_data_collection 'RAPID-AUTO (Rigaku, 1998)'
_computing_data_reduction 'CrystalStructure (Rigaku/MSC, 2004)'
_computing_molecular_graphics 'SHELXTL (Bruker, 1997)'
_computing_publication_material SHELXL-97
_computing_structure_refinement 'SHELXL-97 (Sheldrick, 1997)'
_computing_structure_solution 'SHELXS-97 (Sheldrick, 1990)'
_diffrn_ambient_temperature 295(2)
_diffrn_detector_area_resol_mean 0
_diffrn_measured_fraction_theta_full 0.997
_diffrn_measured_fraction_theta_max 0.997
_diffrn_measurement_device_type 'Rigaku R-AXIS RAPID'
_diffrn_measurement_method '\w scans'
_diffrn_radiation_monochromator graphite
_diffrn_radiation_source 'fine-focus sealed tube'
_diffrn_radiation_type MoK\a
_diffrn_radiation_wavelength 0.71073
_diffrn_reflns_av_R_equivalents 0.0686
_diffrn_reflns_av_sigmaI/netI 0.0623
_diffrn_reflns_limit_h_max 11
_diffrn_reflns_limit_h_min -13
_diffrn_reflns_limit_k_max 19
_diffrn_reflns_limit_k_min -19
_diffrn_reflns_limit_l_max 26
_diffrn_reflns_limit_l_min -26
_diffrn_reflns_number 16103
_diffrn_reflns_theta_full 27.42
_diffrn_reflns_theta_max 27.42
_diffrn_reflns_theta_min 3.09
_diffrn_standards_decay_% 0
_diffrn_standards_interval_time 0
_diffrn_standards_number 0
_exptl_absorpt_coefficient_mu 1.486
_exptl_absorpt_correction_T_max 0.731
_exptl_absorpt_correction_T_min 0.622
_exptl_absorpt_correction_type empirical
_exptl_absorpt_process_details 'ABSCOR (Higashi, 1995)'
_exptl_crystal_colour block
_exptl_crystal_density_diffrn 1.521
_exptl_crystal_density_method 'not measured'
_exptl_crystal_description Colorless
_exptl_crystal_F_000 1536
_exptl_crystal_size_max 0.37
_exptl_crystal_size_mid 0.27
_exptl_crystal_size_min 0.21
_refine_diff_density_max 0.462
_refine_diff_density_min -0.450
_refine_diff_density_rms 0.062
_refine_ls_abs_structure_details 'Flack (1983), 1646 Friedel pairs'
_refine_ls_abs_structure_Flack 0.018(16)
_refine_ls_extinction_coef 0.00000
_refine_ls_extinction_expression Fc^*^=kFc[1+0.001xFc^2^\l^3^/sin(2\q)]^-1/4^
_refine_ls_extinction_method SHELXL
_refine_ls_goodness_of_fit_ref 1.068
_refine_ls_hydrogen_treatment constr
_refine_ls_matrix_type full
_refine_ls_number_parameters 218
_refine_ls_number_reflns 3725
_refine_ls_number_restraints 0
_refine_ls_restrained_S_all 1.068
_refine_ls_R_factor_all 0.0822
_refine_ls_R_factor_gt 0.0416
_refine_ls_shift/su_max 0.019
_refine_ls_shift/su_mean 0.000
_refine_ls_structure_factor_coef Fsqd
_refine_ls_weighting_details 'calc w=1/[\s^2^(Fo^2^)+(0.0283P)^2^+1.6547P] where P=(Fo^2^+2Fc^2^)/3'
_refine_ls_weighting_scheme calc
_refine_ls_wR_factor_gt 0.0698
_refine_ls_wR_factor_ref 0.0886
_reflns_number_gt 2423
_reflns_number_total 3725
_reflns_threshold_expression >2sigma(I)
_cod_data_source_file b927448k.txt
_cod_data_source_block 4
_cod_original_cell_volume 3280.4(11)
_cod_original_sg_symbol_H-M C2221
_cod_database_code 7212425

loop_
_symmetry_equiv_pos_as_xyz
'x, y, z'
'-x, -y, z+1/2'
'-x, y, -z+1/2'
'x, -y, -z'
'x+1/2, y+1/2, z'
'-x+1/2, -y+1/2, z+1/2'
'-x+1/2, y+1/2, -z+1/2'
'x+1/2, -y+1/2, -z'

loop_
_atom_site_label
_atom_site_type_symbol
_atom_site_fract_x
_atom_site_fract_y
_atom_site_fract_z
_atom_site_U_iso_or_equiv
_atom_site_adp_type
_atom_site_occupancy
_atom_site_symmetry_multiplicity
_atom_site_calc_flag
_atom_site_refinement_flags
Zn Zn 0.27158(4) 0.21713(3) 0.92891(2) 0.05060(16) Uani 1 1 d .
O1 O 0.1222(3) 0.1741(3) 0.87386(16) 0.0848(12) Uani 1 1 d .
O2 O 0.2255(4) 0.2683(3) 0.81317(17) 0.0984(11) Uani 1 1 d .
C1 C 0.1354(5) 0.2178(4) 0.8237(2) 0.0672(12) Uani 1 1 d .
C2 C 0.0384(4) 0.2097(3) 0.77157(19) 0.0633(12) Uani 1 1 d .
O3 O 0.1460(4) 0.3438(3) 0.9696(2) 0.0930(13) Uani 1 1 d .
O4 O 0.3494(3) 0.3308(2) 0.95376(16) 0.0757(10) Uani 1 1 d .
C3 C 0.2552(5) 0.3729(3) 0.9707(2) 0.0593(11) Uani 1 1 d .
C4 C 0.2742(5) 0.4631(3) 0.9923(2) 0.0609(11) Uani 1 1 d .
N1 N 0.2434(3) 0.1579(2) 1.01818(14) 0.0487(8) Uani 1 1 d .
N2 N 0.5710(3) -0.1550(2) 1.39417(16) 0.0516(9) Uani 1 1 d .
C5 C 0.1406(4) 0.1114(3) 1.0309(2) 0.0595(12) Uani 1 1 d .
H5A H 0.0825 0.1018 0.9971 0.071 Uiso 1 1 calc R
C6 C 0.3236(4) 0.1729(3) 1.0681(2) 0.0601(11) Uani 1 1 d .
H6A H 0.3965 0.2054 1.0600 0.072 Uiso 1 1 calc R
C7 C 0.1158(4) 0.0763(3) 1.0925(2) 0.0661(13) Uani 1 1 d .
H7A H 0.0443 0.0416 1.0988 0.079 Uiso 1 1 calc R
C8 C 0.3029(4) 0.1424(3) 1.1305(2) 0.0637(13) Uani 1 1 d .
H8A H 0.3604 0.1551 1.1640 0.076 Uiso 1 1 calc R
C9 C 0.1963(4) 0.0925(3) 1.14399(19) 0.0530(12) Uani 1 1 d .
C10 C 0.1691(4) 0.0597(4) 1.2129(2) 0.0684(14) Uani 1 1 d .
H10A H 0.1496 0.1089 1.2410 0.082 Uiso 1 1 calc R
H10B H 0.0942 0.0229 1.2115 0.082 Uiso 1 1 calc R
C11 C 0.2770(4) 0.0093(3) 1.24343(18) 0.0639(12) Uani 1 1 d .
H11A H 0.3522 0.0458 1.2449 0.077 Uiso 1 1 calc R
H11B H 0.2964 -0.0403 1.2157 0.077 Uiso 1 1 calc R
C12 C 0.2471(4) -0.0225(3) 1.31289(17) 0.0633(12) Uani 1 1 d .
H12A H 0.2249 0.0266 1.3405 0.076 Uiso 1 1 calc R
H12B H 0.1744 -0.0613 1.3114 0.076 Uiso 1 1 calc R
C13 C 0.3583(4) -0.0690(3) 1.34226(19) 0.0546(11) Uani 1 1 d .
C14 C 0.3806(5) -0.1562(4) 1.3296(2) 0.0685(13) Uani 1 1 d .
H14A H 0.3243 -0.1878 1.3035 0.082 Uiso 1 1 calc R
C15 C 0.4459(4) -0.0274(3) 1.3815(2) 0.0591(12) Uani 1 1 d .
H15A H 0.4357 0.0311 1.3914 0.071 Uiso 1 1 calc R
C16 C 0.4871(5) -0.1957(3) 1.3561(2) 0.0682(13) Uani 1 1 d .
H16A H 0.5008 -0.2541 1.3467 0.082 Uiso 1 1 calc R
C17 C 0.5490(4) -0.0722(3) 1.4063(2) 0.0560(11) Uani 1 1 d .
H17A H 0.6061 -0.0425 1.4331 0.067 Uiso 1 1 calc R

loop_
_atom_site_aniso_label
_atom_site_aniso_U_11
_atom_site_aniso_U_22
_atom_site_aniso_U_33
_atom_site_aniso_U_23
_atom_site_aniso_U_13
_atom_site_aniso_U_12
Zn 0.0567(3) 0.0516(3) 0.0435(2) -0.0017(2) -0.0044(2) 0.0000(2)
O1 0.089(2) 0.120(3) 0.0456(18) 0.006(2) -0.0105(19) 0.015(2)
O2 0.083(2) 0.112(3) 0.100(3) 0.003(2) -0.030(2) -0.006(3)
C1 0.063(3) 0.086(4) 0.052(3) -0.012(3) -0.008(2) 0.011(3)
C2 0.059(3) 0.083(4) 0.048(2) 0.003(2) -0.0047(19) 0.003(3)
O3 0.084(3) 0.062(3) 0.133(3) -0.015(2) -0.008(2) -0.006(2)
O4 0.081(2) 0.061(2) 0.085(2) -0.0110(18) 0.015(2) 0.0049(18)
C3 0.076(4) 0.047(3) 0.055(2) 0.0007(19) 0.005(3) 0.003(3)
C4 0.072(3) 0.053(3) 0.057(2) -0.001(2) 0.003(3) 0.004(2)
N1 0.046(2) 0.054(2) 0.0459(17) 0.0000(15) -0.0049(18) 0.0009(18)
N2 0.063(2) 0.045(2) 0.0463(19) 0.0018(17) 0.0040(18) -0.0050(18)
C5 0.053(3) 0.078(4) 0.047(3) 0.000(2) -0.011(2) -0.002(2)
C6 0.058(2) 0.065(3) 0.058(3) 0.007(2) -0.010(3) -0.009(2)
C7 0.050(3) 0.089(4) 0.059(3) 0.011(3) -0.006(2) -0.009(2)
C8 0.069(3) 0.073(3) 0.050(3) 0.004(2) -0.014(2) -0.004(3)
C9 0.052(3) 0.066(3) 0.041(2) 0.006(2) 0.002(2) 0.016(2)
C10 0.059(3) 0.096(4) 0.050(2) 0.014(3) 0.003(2) 0.017(3)
C11 0.063(3) 0.083(3) 0.045(2) 0.012(2) 0.003(2) 0.015(3)
C12 0.059(3) 0.083(3) 0.047(2) 0.012(2) 0.005(2) 0.014(3)
C13 0.060(3) 0.065(3) 0.039(2) 0.010(2) 0.003(2) 0.000(2)
C14 0.072(3) 0.070(4) 0.064(3) 0.003(3) -0.020(3) -0.005(3)
C15 0.064(3) 0.053(3) 0.060(3) -0.002(2) 0.004(2) 0.003(2)
C16 0.087(3) 0.049(3) 0.069(3) -0.001(2) -0.015(3) -0.001(3)
C17 0.055(3) 0.058(3) 0.056(3) -0.003(2) -0.007(2) -0.008(2)

loop_
_atom_type_symbol
_atom_type_description
_atom_type_scat_dispersion_real
_atom_type_scat_dispersion_imag
_atom_type_scat_source
C C 0.0033 0.0016 'International Tables Vol C Tables 4.2.6.8 and 6.1.1.4'
H H 0.0000 0.0000 'International Tables Vol C Tables 4.2.6.8 and 6.1.1.4'
O O 0.0106 0.0060 'International Tables Vol C Tables 4.2.6.8 and 6.1.1.4'
N N 0.0061 0.0033 'International Tables Vol C Tables 4.2.6.8 and 6.1.1.4'
Zn Zn 0.2220 1.4310 'International Tables Vol C Tables 4.2.6.8 and 6.1.1.4'

loop_
_geom_angle_atom_site_label_1
_geom_angle_atom_site_label_2
_geom_angle_atom_site_label_3
_geom_angle
_geom_angle_site_symmetry_1
_geom_angle_site_symmetry_3
O4 Zn N2 99.62(14) . 2_654
O4 Zn O1 137.64(15) . .
N2 Zn O1 106.45(13) 2_654 .
O4 Zn N1 103.16(13) . .
N2 Zn N1 102.31(14) 2_654 .
O1 Zn N1 103.13(14) . .
C1 O1 Zn 100.8(3) . .
O1 C1 O2 124.9(5) . .
O1 C1 C2 118.0(5) . .
O2 C1 C2 117.1(5) . .
C2 C2 C1 175.0(4) 3_556 .
C3 O4 Zn 101.7(3) . .
O4 C3 O3 123.4(5) . .
O4 C3 C4 118.1(5) . .
O3 C3 C4 118.4(4) . .
C4 C4 C3 171.9(3) 4_567 .
C5 N1 C6 117.5(3) . .
C5 N1 Zn 122.2(3) . .
C6 N1 Zn 120.0(3) . .
C17 N2 C16 116.6(4) . .
C17 N2 Zn 122.2(3) . 2_655
C16 N2 Zn 121.2(3) . 2_655
N1 C5 C7 122.8(4) . .
N1 C5 H5A 118.6 . .
C7 C5 H5A 118.6 . .
N1 C6 C8 122.7(4) . .
N1 C6 H6A 118.6 . .
C8 C6 H6A 118.6 . .
C9 C7 C5 120.0(4) . .
C9 C7 H7A 120.0 . .
C5 C7 H7A 120.0 . .
C6 C8 C9 120.1(4) . .
C6 C8 H8A 119.9 . .
C9 C8 H8A 119.9 . .
C7 C9 C8 116.8(4) . .
C7 C9 C10 121.8(4) . .
C8 C9 C10 121.3(4) . .
C11 C10 C9 114.2(3) . .
C11 C10 H10A 108.7 . .
C9 C10 H10A 108.7 . .
C11 C10 H10B 108.7 . .
C9 C10 H10B 108.7 . .
H10A C10 H10B 107.6 . .
C10 C11 C12 113.0(3) . .
C10 C11 H11A 109.0 . .
C12 C11 H11A 109.0 . .
C10 C11 H11B 109.0 . .
C12 C11 H11B 109.0 . .
H11A C11 H11B 107.8 . .
C13 C12 C11 111.2(3) . .
C13 C12 H12A 109.4 . .
C11 C12 H12A 109.4 . .
C13 C12 H12B 109.4 . .
C11 C12 H12B 109.4 . .
H12A C12 H12B 108.0 . .
C15 C13 C14 116.5(4) . .
C15 C13 C12 122.0(4) . .
C14 C13 C12 121.5(4) . .
C16 C14 C13 119.4(5) . .
C16 C14 H14A 120.3 . .
C13 C14 H14A 120.3 . .
C13 C15 C17 120.1(4) . .
C13 C15 H15A 119.9 . .
C17 C15 H15A 119.9 . .
N2 C16 C14 123.7(4) . .
N2 C16 H16A 118.2 . .
C14 C16 H16A 118.2 . .
N2 C17 C15 123.7(4) . .
N2 C17 H17A 118.2 . .
C15 C17 H17A 118.2 . .

loop_
_geom_bond_atom_site_label_1
_geom_bond_atom_site_label_2
_geom_bond_distance
_geom_bond_site_symmetry_2
Zn O4 1.998(4) .
Zn N2 2.036(4) 2_654
Zn O1 2.036(4) .
Zn N1 2.048(3) .
O1 C1 1.227(6) .
O2 C1 1.244(6) .
C1 C2 1.473(6) .
C2 C2 1.189(8) 3_556
O3 C3 1.232(6) .
O4 C3 1.232(5) .
C3 C4 1.471(5) .
C4 C4 1.180(8) 4_567
N1 C5 1.321(5) .
N1 C6 1.336(5) .
N2 C17 1.321(5) .
N2 C16 1.329(5) .
N2 Zn 2.036(4) 2_655
C5 C7 1.385(6) .
C5 H5A 0.9300 .
C6 C8 1.367(6) .
C6 H6A 0.9300 .
C7 C9 1.366(6) .
C7 H7A 0.9300 .
C8 C9 1.385(6) .
C8 H8A 0.9300 .
C9 C10 1.512(6) .
C10 C11 1.508(6) .
C10 H10A 0.9700 .
C10 H10B 0.9700 .
C11 C12 1.523(5) .
C11 H11A 0.9700 .
C11 H11B 0.9700 .
C12 C13 1.494(6) .
C12 H12A 0.9700 .
C12 H12B 0.9700 .
C13 C15 1.375(6) .
C13 C14 1.388(6) .
C14 C16 1.382(6) .
C14 H14A 0.9300 .
C15 C17 1.379(6) .
C15 H15A 0.9300 .
C16 H16A 0.9300 .
C17 H17A 0.9300 .
